data_2209258
loop_
_publ_author_name
'Khawar Rauf, M.'
'Badshah, Amin'
'Fl\"orke, Ulrich'

_publ_section_title
;
 1-Benzoyl-3-[3-(trifluoromethyl)phenyl]thiourea
;
_journal_coeditor_code LH2079
_journal_issue 6
_journal_name_full 'Acta Crystallographica Section E'
_journal_page_first o2452
_journal_page_last o2453
_journal_paper_doi 10.1107/S1600536806018630
_journal_volume 62
_journal_year 2006
_chemical_formula_iupac 'C15 H11 F3 N2 O S'
_chemical_formula_moiety 'C15 H11 F3 N2 O S'
_chemical_formula_sum 'C15 H11 F3 N2 O S'
_chemical_formula_weight 324.32
_chemical_name_common 1-Benzoyl-3-(3-trifluoromethylphenyl)thiourea
_chemical_name_systematic
;
1-Benzoyl-3-[3-(trifluoromethyl)phenyl]thiourea
;
_space_group_IT_number 14
_symmetry_cell_setting monoclinic
_symmetry_space_group_name_Hall '-P 2yn'
_symmetry_space_group_name_H-M 'P 1 21/n 1'
_atom_sites_solution_hydrogens difmap
_atom_sites_solution_primary direct
_atom_sites_solution_secondary difmap
_audit_creation_method SHELXL-97
_cell_angle_alpha 90.00
_cell_angle_beta 95.477(2)
_cell_angle_gamma 90.00
_cell_formula_units_Z 4
_cell_length_a 15.8710(13)
_cell_length_b 4.5603(4)
_cell_length_c 19.6800(16)
_cell_measurement_reflns_used 2506
_cell_measurement_temperature 120(2)
_cell_measurement_theta_max 27.38
_cell_measurement_theta_min 2.58
_cell_volume 1417.9(2)
_computing_cell_refinement 'SAINT (Bruker, 2002)'
_computing_data_collection 'SMART (Bruker, 2002)'
_computing_data_reduction SAINT
_computing_molecular_graphics SHELXTL
_computing_publication_material SHELXTL
_computing_structure_refinement SHELXTL
_computing_structure_solution 'SHELXTL (Bruker, 2002)'
_diffrn_ambient_temperature 120(2)
_diffrn_measured_fraction_theta_full 0.996
_diffrn_measured_fraction_theta_max 0.996
_diffrn_measurement_device_type 'Bruker SMART CCD'
_diffrn_measurement_method '\f and \w'
_diffrn_radiation_monochromator graphite
_diffrn_radiation_source 'sealed tube'
_diffrn_radiation_type MoK\a
_diffrn_radiation_wavelength 0.71073
_diffrn_reflns_av_R_equivalents 0.0582
_diffrn_reflns_av_sigmaI/netI 0.0568
_diffrn_reflns_limit_h_max 21
_diffrn_reflns_limit_h_min -20
_diffrn_reflns_limit_k_max 5
_diffrn_reflns_limit_k_min -6
_diffrn_reflns_limit_l_max 26
_diffrn_reflns_limit_l_min -26
_diffrn_reflns_number 13559
_diffrn_reflns_theta_full 28.08
_diffrn_reflns_theta_max 28.08
_diffrn_reflns_theta_min 1.58
_diffrn_standards_decay_% 0
_diffrn_standards_interval_time 430
_diffrn_standards_number 2524
_exptl_absorpt_coefficient_mu 0.264
_exptl_absorpt_correction_T_max 0.9813
_exptl_absorpt_correction_T_min 0.9085
_exptl_absorpt_correction_type multi-scan
_exptl_absorpt_process_details '(SADABS; Bruker, 2002)'
_exptl_crystal_colour colorless
_exptl_crystal_density_diffrn 1.519
_exptl_crystal_density_method 'not measured'
_exptl_crystal_description needle
_exptl_crystal_F_000 664
_exptl_crystal_size_max 0.37
_exptl_crystal_size_mid 0.09
_exptl_crystal_size_min 0.06
_refine_diff_density_max 0.573
_refine_diff_density_min -0.638
_refine_ls_extinction_method none
_refine_ls_goodness_of_fit_ref 1.057
_refine_ls_hydrogen_treatment constr
_refine_ls_matrix_type full
_refine_ls_number_parameters 199
_refine_ls_number_reflns 3416
_refine_ls_number_restraints 0
_refine_ls_restrained_S_all 1.057
_refine_ls_R_factor_all 0.0773
_refine_ls_R_factor_gt 0.0564
_refine_ls_shift/su_max 0.001
_refine_ls_shift/su_mean 0.000
_refine_ls_structure_factor_coef Fsqd
_refine_ls_weighting_details 'calc w=1/[\s^2^(Fo^2^)+(0.0717P)^2^] where P=(Fo^2^+2Fc^2^)/3'
_refine_ls_weighting_scheme calc
_refine_ls_wR_factor_gt 0.1349
_refine_ls_wR_factor_ref 0.1452
_reflns_number_gt 2473
_reflns_number_total 3416
_reflns_threshold_expression I>2\s(I)
_cod_data_source_file lh2079.cif
_cod_data_source_block I
_cod_original_sg_symbol_H-M 'P 21/n'
_cod_database_code 2209258
_cod_database_fobs_code 2209258

loop_
_symmetry_equiv_pos_as_xyz
'x, y, z'
'-x+1/2, y+1/2, -z+1/2'
'-x, -y, -z'
'x-1/2, -y-1/2, z-1/2'

loop_
_atom_site_type_symbol
_atom_site_label
_atom_site_fract_x
_atom_site_fract_y
_atom_site_fract_z
_atom_site_U_iso_or_equiv
_atom_site_adp_type
_atom_site_calc_flag
_atom_site_refinement_flags
_atom_site_occupancy
S S1 0.61350(4) 0.82970(17) 0.00752(3) 0.0410(2) Uani d . 1
F F1 0.94559(13) 0.3625(4) 0.06272(9) 0.0710(6) Uani d . 1
F F2 0.82368(13) 0.2368(7) 0.08165(10) 0.1156(11) Uani d . 1
F F3 0.90520(12) -0.0567(3) 0.03606(8) 0.0598(5) Uani d . 1
O O1 0.61326(10) 1.1841(4) -0.20773(7) 0.0295(4) Uani d . 1
N N1 0.68252(11) 0.8398(4) -0.11214(9) 0.0222(4) Uani d . 1
H H1A 0.6784 0.9195 -0.1530 0.027 Uiso calc R 1
N N2 0.56722(11) 1.1389(4) -0.10209(8) 0.0217(4) Uani d . 1
H H2B 0.5297 1.2061 -0.0759 0.026 Uiso calc R 1
C C1 0.74868(13) 0.6343(5) -0.10046(10) 0.0201(4) Uani d . 1
C C2 0.77704(13) 0.5177(5) -0.03736(10) 0.0229(5) Uani d . 1
H H2A 0.7503 0.5693 0.0021 0.028 Uiso calc R 1
C C3 0.84472(13) 0.3253(5) -0.03260(11) 0.0239(5) Uani d . 1
C C4 0.88411(15) 0.2424(5) -0.08944(12) 0.0301(5) Uani d . 1
H H4A 0.9299 0.1073 -0.0854 0.036 Uiso calc R 1
C C5 0.85560(15) 0.3598(5) -0.15202(12) 0.0314(6) Uani d . 1
H H5A 0.8822 0.3060 -0.1914 0.038 Uiso calc R 1
C C6 0.78882(14) 0.5546(5) -0.15791(11) 0.0268(5) Uani d . 1
H H6A 0.7700 0.6351 -0.2012 0.032 Uiso calc R 1
C C7 0.87762(15) 0.2152(6) 0.03633(12) 0.0323(6) Uani d . 1
C C8 0.62462(13) 0.9352(5) -0.07171(10) 0.0217(5) Uani d . 1
C C9 0.56126(13) 1.2495(5) -0.16766(10) 0.0205(5) Uani d . 1
C C10 0.48886(13) 1.4457(5) -0.18868(10) 0.0203(4) Uani d . 1
C C11 0.47039(14) 1.4898(5) -0.25849(11) 0.0269(5) Uani d . 1
H H11A 0.5037 1.3972 -0.2899 0.032 Uiso calc R 1
C C12 0.40362(16) 1.6682(6) -0.28210(12) 0.0336(6) Uani d . 1
H H12A 0.3914 1.6988 -0.3298 0.040 Uiso calc R 1
C C13 0.35459(15) 1.8023(5) -0.23698(12) 0.0316(6) Uani d . 1
H H13A 0.3084 1.9234 -0.2536 0.038 Uiso calc R 1
C C14 0.37274(15) 1.7601(6) -0.16734(12) 0.0308(5) Uani d . 1
H H14A 0.3388 1.8519 -0.1362 0.037 Uiso calc R 1
C C15 0.44015(14) 1.5845(5) -0.14307(11) 0.0249(5) Uani d . 1
H H15A 0.4531 1.5588 -0.0953 0.030 Uiso calc R 1

loop_
_atom_site_aniso_label
_atom_site_aniso_U_11
_atom_site_aniso_U_22
_atom_site_aniso_U_33
_atom_site_aniso_U_12
_atom_site_aniso_U_13
_atom_site_aniso_U_23
S1 0.0380(4) 0.0655(5) 0.0218(3) 0.0261(3) 0.0144(3) 0.0173(3)
F1 0.0956(15) 0.0429(10) 0.0634(12) -0.0146(10) -0.0494(11) 0.0087(9)
F2 0.0689(13) 0.235(3) 0.0469(11) 0.0836(16) 0.0265(10) 0.0717(15)
F3 0.0946(14) 0.0270(9) 0.0510(10) 0.0055(9) -0.0279(9) 0.0062(7)
O1 0.0291(9) 0.0392(10) 0.0219(8) 0.0096(7) 0.0103(7) 0.0054(7)
N1 0.0250(9) 0.0263(10) 0.0161(8) 0.0061(8) 0.0056(7) 0.0028(7)
N2 0.0224(9) 0.0268(10) 0.0169(8) 0.0072(8) 0.0069(7) 0.0027(7)
C1 0.0187(10) 0.0201(11) 0.0219(10) -0.0005(9) 0.0037(8) -0.0007(8)
C2 0.0228(11) 0.0248(12) 0.0212(10) 0.0008(9) 0.0025(8) -0.0004(9)
C3 0.0204(11) 0.0242(12) 0.0266(11) -0.0006(9) -0.0001(9) 0.0014(9)
C4 0.0229(12) 0.0308(13) 0.0365(13) 0.0079(10) 0.0027(10) 0.0033(10)
C5 0.0296(13) 0.0371(14) 0.0291(12) 0.0098(11) 0.0106(10) -0.0008(10)
C6 0.0278(12) 0.0326(13) 0.0206(11) 0.0041(10) 0.0053(9) 0.0029(9)
C7 0.0280(13) 0.0349(14) 0.0332(13) 0.0068(11) -0.0018(10) 0.0049(11)
C8 0.0223(11) 0.0245(12) 0.0186(10) 0.0027(9) 0.0040(8) -0.0004(9)
C9 0.0239(11) 0.0198(11) 0.0178(10) -0.0029(9) 0.0029(8) -0.0004(8)
C10 0.0208(10) 0.0192(11) 0.0210(10) -0.0032(9) 0.0024(8) 0.0016(8)
C11 0.0321(13) 0.0280(12) 0.0206(11) -0.0006(10) 0.0024(9) -0.0004(9)
C12 0.0421(15) 0.0336(14) 0.0231(11) 0.0013(12) -0.0081(10) 0.0026(10)
C13 0.0275(13) 0.0286(13) 0.0367(13) 0.0051(10) -0.0071(10) 0.0035(10)
C14 0.0284(12) 0.0315(13) 0.0331(13) 0.0056(10) 0.0068(10) 0.0023(10)
C15 0.0266(12) 0.0271(12) 0.0213(10) 0.0032(10) 0.0041(9) 0.0044(9)

loop_
_atom_type_symbol
_atom_type_description
_atom_type_scat_dispersion_real
_atom_type_scat_dispersion_imag
_atom_type_scat_source
C C 0.0033 0.0016 'International Tables Vol C Tables 4.2.6.8 and 6.1.1.4'
H H 0.0000 0.0000 'International Tables Vol C Tables 4.2.6.8 and 6.1.1.4'
N N 0.0061 0.0033 'International Tables Vol C Tables 4.2.6.8 and 6.1.1.4'
S S 0.1246 0.1234 'International Tables Vol C Tables 4.2.6.8 and 6.1.1.4'
O O 0.0106 0.0060 'International Tables Vol C Tables 4.2.6.8 and 6.1.1.4'
F F 0.0171 0.0103 'International Tables Vol C Tables 4.2.6.8 and 6.1.1.4'

loop_
_geom_angle_atom_site_label_1
_geom_angle_atom_site_label_2
_geom_angle_atom_site_label_3
_geom_angle
_geom_angle_publ_flag
C8 N1 C1 131.25(18) y
C8 N1 H1A 114.4 ?
C1 N1 H1A 114.4 ?
C9 N2 C8 128.87(17) y
C9 N2 H2B 115.6 ?
C8 N2 H2B 115.6 ?
C2 C1 C6 119.4(2) ?
C2 C1 N1 125.05(18) ?
C6 C1 N1 115.51(18) ?
C3 C2 C1 119.20(19) ?
C3 C2 H2A 120.4 ?
C1 C2 H2A 120.4 ?
C2 C3 C4 121.7(2) ?
C2 C3 C7 118.5(2) ?
C4 C3 C7 119.7(2) ?
C5 C4 C3 118.7(2) ?
C5 C4 H4A 120.6 ?
C3 C4 H4A 120.6 ?
C4 C5 C6 120.6(2) ?
C4 C5 H5A 119.7 ?
C6 C5 H5A 119.7 ?
C5 C6 C1 120.3(2) ?
C5 C6 H6A 119.8 ?
C1 C6 H6A 119.8 ?
F2 C7 F3 108.4(2) ?
F2 C7 F1 104.8(2) ?
F3 C7 F1 102.67(19) ?
F2 C7 C3 113.7(2) ?
F3 C7 C3 113.6(2) ?
F1 C7 C3 112.6(2) ?
N1 C8 N2 114.67(18) y
N1 C8 S1 127.09(17) ?
N2 C8 S1 118.22(14) ?
O1 C9 N2 121.35(19) ?
O1 C9 C10 121.06(18) ?
N2 C9 C10 117.59(17) y
C15 C10 C11 119.6(2) ?
C15 C10 C9 123.89(19) ?
C11 C10 C9 116.55(18) ?
C12 C11 C10 120.0(2) ?
C12 C11 H11A 120.0 ?
C10 C11 H11A 120.0 ?
C13 C12 C11 120.5(2) ?
C13 C12 H12A 119.8 ?
C11 C12 H12A 119.8 ?
C12 C13 C14 119.9(2) ?
C12 C13 H13A 120.1 ?
C14 C13 H13A 120.1 ?
C15 C14 C13 120.1(2) ?
C15 C14 H14A 119.9 ?
C13 C14 H14A 119.9 ?
C14 C15 C10 119.9(2) ?
C14 C15 H15A 120.0 ?
C10 C15 H15A 120.0 ?

loop_
_geom_bond_atom_site_label_1
_geom_bond_atom_site_label_2
_geom_bond_distance
_geom_bond_publ_flag
S1 C8 1.657(2) y
F1 C7 1.333(3) ?
F2 C7 1.298(3) ?
F3 C7 1.315(3) ?
O1 C9 1.231(2) y
N1 C8 1.344(2) y
N1 C1 1.410(3) y
N1 H1A 0.8800 ?
N2 C9 1.380(3) y
N2 C8 1.395(3) y
N2 H2B 0.8800 ?
C1 C2 1.386(3) ?
C1 C6 1.398(3) ?
C2 C3 1.383(3) ?
C2 H2A 0.9500 ?
C3 C4 1.385(3) ?
C3 C7 1.493(3) ?
C4 C5 1.379(3) ?
C4 H4A 0.9500 ?
C5 C6 1.379(3) ?
C5 H5A 0.9500 ?
C6 H6A 0.9500 ?
C9 C10 1.484(3) ?
C10 C15 1.392(3) ?
C10 C11 1.392(3) ?
C11 C12 1.381(3) ?
C11 H11A 0.9500 ?
C12 C13 1.378(3) ?
C12 H12A 0.9500 ?
C13 C14 1.387(3) ?
C13 H13A 0.9500 ?
C14 C15 1.384(3) ?
C14 H14A 0.9500 ?
C15 H15A 0.9500 ?

loop_
_geom_hbond_atom_site_label_D
_geom_hbond_atom_site_label_H
_geom_hbond_atom_site_label_A
_geom_hbond_site_symmetry_A
_geom_hbond_distance_DH
_geom_hbond_distance_HA
_geom_hbond_distance_DA
_geom_hbond_angle_DHA
N1 H1A O1 . 0.88 1.86 2.611(2) 141.7
N2 H2B S1 3_675 0.88 2.75 3.5680(17) 154.5
C15 H15A S1 3_675 0.95 2.76 3.441(2) 129.8

loop_
_geom_torsion_atom_site_label_1
_geom_torsion_atom_site_label_2
_geom_torsion_atom_site_label_3
_geom_torsion_atom_site_label_4
_geom_torsion
C8 N1 C1 C2 -11.6(4)
C8 N1 C1 C6 170.5(2)
C6 C1 C2 C3 0.2(3)
N1 C1 C2 C3 -177.7(2)
C1 C2 C3 C4 -1.0(3)
C1 C2 C3 C7 176.5(2)
C2 C3 C4 C5 1.1(4)
C7 C3 C4 C5 -176.4(2)
C3 C4 C5 C6 -0.4(4)
C4 C5 C6 C1 -0.5(4)
C2 C1 C6 C5 0.6(3)
N1 C1 C6 C5 178.6(2)
C2 C3 C7 F2 20.7(3)
C4 C3 C7 F2 -161.6(3)
C2 C3 C7 F3 145.5(2)
C4 C3 C7 F3 -36.9(3)
C2 C3 C7 F1 -98.3(3)
C4 C3 C7 F1 79.3(3)
C1 N1 C8 N2 -178.73(19)
C1 N1 C8 S1 -0.7(4)
C9 N2 C8 N1 1.3(3)
C9 N2 C8 S1 -176.93(18)
C8 N2 C9 O1 -4.1(3)
C8 N2 C9 C10 174.69(19)
O1 C9 C10 C15 -163.9(2)
N2 C9 C10 C15 17.3(3)
O1 C9 C10 C11 15.9(3)
N2 C9 C10 C11 -162.94(19)
C15 C10 C11 C12 -0.6(3)
C9 C10 C11 C12 179.6(2)
C10 C11 C12 C13 -0.4(4)
C11 C12 C13 C14 0.6(4)
C12 C13 C14 C15 0.2(4)
C13 C14 C15 C10 -1.2(4)
C11 C10 C15 C14 1.4(3)
C9 C10 C15 C14 -178.9(2)

loop_
_cod_related_entry_id
_cod_related_entry_database
_cod_related_entry_code
1 ChemSpider 717846
